data_7700831
loop_
_publ_author_name
'Ananthnag, Guddekoppa S.'
'Mondal, Dipanjan'
'Mague, Joel T.'
'Balakrishna, Maravanji S.'

_publ_section_title
;
 Synthesis of tetra-pincer nickel(ii) and palladium(ii) complexes of
 resorcin[4]arene-octophosphinite [Res(OPR<sub>2</sub>)<sub>8</sub>] and
 rhodium-catalyzed regioselective hydroformylation reaction.
;
_journal_issue 39
_journal_name_full 'Dalton transactions (Cambridge, England : 2003)'
_journal_page_first 14632
_journal_page_last 14641
_journal_paper_doi 10.1039/c9dt02499a
_journal_volume 48
_journal_year 2019
_chemical_formula_moiety 'C140 H124 Br4 O8 P8 Pd4'
_chemical_formula_sum 'C140 H124 Br4 O8 P8 Pd4'
_chemical_formula_weight 2927.38
_space_group_crystal_system monoclinic
_space_group_IT_number 15
_space_group_name_Hall '-C 2yc'
_space_group_name_H-M_alt 'C 1 2/c 1'
_symmetry_space_group_name_Hall '-C 2yc'
_symmetry_space_group_name_H-M 'C 1 2/c 1'
_atom_sites_solution_hydrogens geom
_audit_creation_date 2019-07-09
_audit_creation_method
;
Olex2 1.2
(compiled 2018.05.29 svn.r3508 for OlexSys, GUI svn.r5506)
;
_audit_update_record
;
2019-08-08 deposited with the CCDC.    2019-08-12 downloaded from the CCDC.
;
_cell_angle_alpha 90
_cell_angle_beta 114.2120(10)
_cell_angle_gamma 90
_cell_formula_units_Z 4
_cell_length_a 27.9334(7)
_cell_length_b 21.8518(4)
_cell_length_c 26.0254(5)
_cell_measurement_reflns_used 9903
_cell_measurement_temperature 150.15
_cell_measurement_theta_max 66.692
_cell_measurement_theta_min 2.814
_cell_volume 14488.4(5)
_computing_data_collection '<i>APEX2</i> (Bruker, 2014)'
_computing_molecular_graphics 'Olex2 (Dolomanov et al., 2009)'
_computing_publication_material 'Olex2 (Dolomanov et al., 2009)'
_computing_structure_refinement 'ShelXL (Sheldrick, 2015)'
_computing_structure_solution '<i>SHELXT</i> (Bruker, 2014)'
_diffrn_ambient_temperature 150.15
_diffrn_measured_fraction_theta_full 0.980
_diffrn_measured_fraction_theta_max 0.979
_diffrn_measurement_device_type 'Rigaku saturn 724'
_diffrn_radiation_type CuK\a
_diffrn_radiation_wavelength 1.54178
_diffrn_reflns_av_R_equivalents 0.0932
_diffrn_reflns_av_unetI/netI 0.0661
_diffrn_reflns_Laue_measured_fraction_full 0.980
_diffrn_reflns_Laue_measured_fraction_max 0.979
_diffrn_reflns_limit_h_max 33
_diffrn_reflns_limit_h_min -32
_diffrn_reflns_limit_k_max 26
_diffrn_reflns_limit_k_min -25
_diffrn_reflns_limit_l_max 30
_diffrn_reflns_limit_l_min -30
_diffrn_reflns_number 52249
_diffrn_reflns_point_group_measured_fraction_full 0.980
_diffrn_reflns_point_group_measured_fraction_max 0.979
_diffrn_reflns_theta_full 67.000
_diffrn_reflns_theta_max 67.036
_diffrn_reflns_theta_min 2.664
_exptl_absorpt_coefficient_mu 6.464
_exptl_absorpt_correction_T_max 0.57
_exptl_absorpt_correction_T_min 0.48
_exptl_absorpt_correction_type numerical
_exptl_absorpt_process_details '<i>SADABS</i> (Bruker, 2014)'
_exptl_crystal_colour colourless
_exptl_crystal_colour_primary colourless
_exptl_crystal_density_diffrn 1.342
_exptl_crystal_description block
_exptl_crystal_F_000 5888
_exptl_crystal_size_max 0.116
_exptl_crystal_size_mid 0.1
_exptl_crystal_size_min 0.097
_refine_diff_density_max 1.728
_refine_diff_density_min -0.949
_refine_diff_density_rms 0.111
_refine_ls_extinction_method none
_refine_ls_goodness_of_fit_ref 1.048
_refine_ls_hydrogen_treatment constr
_refine_ls_matrix_type full
_refine_ls_number_parameters 716
_refine_ls_number_reflns 12664
_refine_ls_number_restraints 626
_refine_ls_restrained_S_all 1.053
_refine_ls_R_factor_all 0.1502
_refine_ls_R_factor_gt 0.0889
_refine_ls_shift/su_max 0.000
_refine_ls_shift/su_mean 0.000
_refine_ls_structure_factor_coef Fsqd
_refine_ls_weighting_details 'w=1/[\s^2^(Fo^2^)+(0.1260P)^2^+80.9627P] where P=(Fo^2^+2Fc^2^)/3'
_refine_ls_weighting_scheme calc
_refine_ls_wR_factor_gt 0.2276
_refine_ls_wR_factor_ref 0.2740
_reflns_Friedel_coverage 0.000
_reflns_number_gt 6859
_reflns_number_total 12664
_reflns_threshold_expression 'I > 2\s(I)'
_cod_data_source_file c9dt02499a2.cif
_cod_data_source_block msb608b
_cod_depositor_comments 'Adding full bibliography for 7700830--7700831.cif.'
_cod_database_code 7700831
_shelx_shelxl_version_number 2014/7
_shelx_space_group_comment
;
The symmetry employed for this shelxl refinement is uniquely defined
by the following loop, which should always be used as a source of
symmetry information in preference to the above space-group names.
They are only intended as comments.
;
_shelx_estimated_absorpt_t_max 0.573
_shelx_estimated_absorpt_t_min 0.521
_olex2_refinement_description
;
1. Fixed Uiso
 At 1.2 times of:
  All C(H) groups, All C(H,H) groups, All C(H,H,H,H) groups
 At 1.5 times of:
  All C(H,H,H) groups
2. Shared sites
{C56, C56A}
3. Restrained distances
 P1-C1 \\sim P1-C1A
 with sigma of 0.02
 P1-C7 \\sim P1-C7A
 with sigma of 0.02
 P2-C19 \\sim P2-C19A
 with sigma of 0.02
 P2-C25 \\sim P2-C25A
 with sigma of 0.02
 P3-C48 \\sim P3-C48A
 with sigma of 0.02
 C57-C58 \\sim C57A-C58A
 with sigma of 0.02
 C56-C57 \\sim C56A-C57A
 with sigma of 0.02
 C56-C58 \\sim C56A-C58A
 with sigma of 0.02
4. Uiso/Uaniso restraints and constraints
Uanis(C1) \\sim Ueq, Uanis(C2) \\sim Ueq, Uanis(C3) \\sim Ueq, Uanis(C4) \\sim
Ueq, Uanis(C5) \\sim Ueq, Uanis(C6) \\sim Ueq, Uanis(C1A) \\sim Ueq, Uanis(C2A)
\\sim Ueq, Uanis(C3A) \\sim Ueq, Uanis(C4A) \\sim Ueq, Uanis(C5A) \\sim Ueq,
Uanis(C6A) \\sim Ueq, Uanis(C7) \\sim Ueq, Uanis(C8) \\sim Ueq, Uanis(C9) \\sim
Ueq, Uanis(C10) \\sim Ueq, Uanis(C11) \\sim Ueq, Uanis(C12) \\sim Ueq,
Uanis(C7A) \\sim Ueq, Uanis(C8A) \\sim Ueq, Uanis(C9A) \\sim Ueq, Uanis(C10A)
\\sim Ueq, Uanis(C11A) \\sim Ueq, Uanis(C12A) \\sim Ueq, Uanis(C13) \\sim Ueq,
Uanis(C14) \\sim Ueq, Uanis(C15) \\sim Ueq, Uanis(C16) \\sim Ueq, Uanis(C17)
\\sim Ueq, Uanis(C18) \\sim Ueq, Uanis(C19) \\sim Ueq, Uanis(C20) \\sim Ueq,
Uanis(C21) \\sim Ueq, Uanis(C22) \\sim Ueq, Uanis(C23) \\sim Ueq, Uanis(C24)
\\sim Ueq, Uanis(C19A) \\sim Ueq, Uanis(C20A) \\sim Ueq, Uanis(C21A) \\sim Ueq,
Uanis(C22A) \\sim Ueq, Uanis(C23A) \\sim Ueq, Uanis(C24A) \\sim Ueq, Uanis(C25)
\\sim Ueq, Uanis(C26) \\sim Ueq, Uanis(C27) \\sim Ueq, Uanis(C28) \\sim Ueq,
Uanis(C29) \\sim Ueq, Uanis(C30) \\sim Ueq, Uanis(C25A) \\sim Ueq, Uanis(C26A)
\\sim Ueq, Uanis(C27A) \\sim Ueq, Uanis(C28A) \\sim Ueq, Uanis(C29A) \\sim Ueq,
Uanis(C30A) \\sim Ueq, Uanis(C31) \\sim Ueq, Uanis(C32) \\sim Ueq, Uanis(C33)
\\sim Ueq, Uanis(C34) \\sim Ueq, Uanis(C35) \\sim Ueq, Uanis(C36) \\sim Ueq,
Uanis(C37) \\sim Ueq, Uanis(C38) \\sim Ueq, Uanis(C39) \\sim Ueq, Uanis(C40)
\\sim Ueq, Uanis(C41) \\sim Ueq, Uanis(C42) \\sim Ueq, Uanis(C43) \\sim Ueq,
Uanis(C44) \\sim Ueq, Uanis(C45) \\sim Ueq, Uanis(C46) \\sim Ueq, Uanis(C47)
\\sim Ueq, Uanis(C48) \\sim Ueq, Uanis(C49) \\sim Ueq, Uanis(C50) \\sim Ueq,
Uanis(C51) \\sim Ueq, Uanis(C52) \\sim Ueq, Uanis(C53) \\sim Ueq, Uanis(C48A)
\\sim Ueq, Uanis(C49A) \\sim Ueq, Uanis(C50A) \\sim Ueq, Uanis(C51A) \\sim Ueq,
Uanis(C52A) \\sim Ueq, Uanis(C53A) \\sim Ueq, Uanis(C54) \\sim Ueq, Uanis(C55)
\\sim Ueq, Uanis(C56) \\sim Ueq, Uanis(C57) \\sim Ueq, Uanis(C58) \\sim Ueq,
Uanis(C56A) \\sim Ueq, Uanis(C57A) \\sim Ueq, Uanis(C58A) \\sim Ueq, Uanis(C59)
\\sim Ueq, Uanis(C60) \\sim Ueq, Uanis(C61) \\sim Ueq, Uanis(C62) \\sim Ueq,
Uanis(C63) \\sim Ueq, Uanis(C64) \\sim Ueq, Uanis(C65) \\sim Ueq, Uanis(C66)
\\sim Ueq, Uanis(C67) \\sim Ueq, Uanis(C68) \\sim Ueq, Uanis(C69) \\sim Ueq,
Uanis(C70) \\sim Ueq: with sigma of 0.007 and sigma for terminal atoms of 0.014
Uanis(C1) = Uanis(C1A)
Uanis(C2) = Uanis(C2A)
Uanis(C3) = Uanis(C3A)
Uanis(C4) = Uanis(C4A)
Uanis(C5) = Uanis(C5A)
Uanis(C6) = Uanis(C6A)
Uanis(C7) = Uanis(C7A)
Uanis(C8) = Uanis(C8A)
Uanis(C9) = Uanis(C9A)
Uanis(C10) = Uanis(C10A)
Uanis(C11) = Uanis(C11A)
Uanis(C12) = Uanis(C12A)
Uanis(C19) = Uanis(C19A)
Uanis(C20) = Uanis(C20A)
Uanis(C21) = Uanis(C21A)
Uanis(C22) = Uanis(C22A)
Uanis(C23) = Uanis(C23A)
Uanis(C24) = Uanis(C24A)
Uanis(C25) = Uanis(C25A)
Uanis(C26) = Uanis(C26A)
Uanis(C27) = Uanis(C27A)
Uanis(C28) = Uanis(C28A)
Uanis(C29) = Uanis(C29A)
Uanis(C30) = Uanis(C30A)
Uanis(C48) = Uanis(C48A)
Uanis(C49) = Uanis(C49A)
Uanis(C50) = Uanis(C50A)
Uanis(C51) = Uanis(C51A)
Uanis(C52) = Uanis(C52A)
Uanis(C53) = Uanis(C53A)
Uanis(C56) = Uanis(C56A)
Uanis(C57) = Uanis(C57A)
Uanis(C58) = Uanis(C58A)
5. Others
 Sof(H55C)=Sof(H55D)=Sof(C56A)=Sof(H56C)=Sof(H56D)=Sof(C57A)=Sof(H57C)=
 Sof(H57D)=Sof(C58A)=Sof(H58D)=Sof(H58E)=Sof(H58F)=1-FVAR(1)
 Sof(H55A)=Sof(H55B)=Sof(C56)=Sof(H56A)=Sof(H56B)=Sof(C57)=Sof(H57A)=Sof(H57B)=
 Sof(C58)=Sof(H58A)=Sof(H58B)=Sof(H58C)=FVAR(1)
 Fixed Sof: C1(0.5) C2(0.5) H2(0.5) C3(0.5) H3(0.5) C4(0.5) H4(0.5) C5(0.5)
 H5(0.5) C6(0.5) H6(0.5) C1A(0.5) C2A(0.5) H2A(0.5) C3A(0.5) H3A(0.5) C4A(0.5)
 H4A(0.5) C5A(0.5) H5A(0.5) C6A(0.5) H6A(0.5) C7(0.5) C8(0.5) H8(0.5) C9(0.5)
 H9(0.5) C10(0.5) H10(0.5) C11(0.5) H11(0.5) C12(0.5) H12(0.5) C7A(0.5)
 C8A(0.5) H8A(0.5) C9A(0.5) H9A(0.5) C10A(0.5) H10A(0.5) C11A(0.5) H11A(0.5)
 C12A(0.5) H12A(0.5) C19(0.5) C20(0.5) H20(0.5) C21(0.5) H21(0.5) C22(0.5)
 H22(0.5) C23(0.5) H23(0.5) C24(0.5) H24(0.5) C19A(0.5) C20A(0.5) H20A(0.5)
 C21A(0.5) H21A(0.5) C22A(0.5) H22A(0.5) C23A(0.5) H23A(0.5) C24A(0.5)
 H24A(0.5) C25(0.5) C26(0.5) H26(0.5) C27(0.5) H27(0.5) C28(0.5) H28(0.5)
 C29(0.5) H29(0.5) C30(0.5) H30(0.5) C25A(0.5) C26A(0.5) H26A(0.5) C27A(0.5)
 H27A(0.5) C28A(0.5) H28A(0.5) C29A(0.5) H29A(0.5) C30A(0.5) H30A(0.5) C48(0.5)
 C49(0.5) H49(0.5) C50(0.5) H50(0.5) C51(0.5) H51(0.5) C52(0.5) H52(0.5)
 C53(0.5) H53(0.5) C48A(0.5) C49A(0.5) H49A(0.5) C50A(0.5) H50A(0.5) C51A(0.5)
 H51A(0.5) C52A(0.5) H52A(0.5) C53A(0.5) H53A(0.5)
6.a Ternary CH refined with riding coordinates:
 C31(H31), C54(H54)
6.b Secondary CH2 refined with riding coordinates:
 C32(H32A,H32B), C33(H33A,H33B), C34(H34A,H34B), C55(H55A,H55B), C55(H55C,
 H55D), C56(H56A,H56B), C57(H57A,H57B), C56A(H56C,H56D), C57A(H57C,H57D)
6.c Me refined with riding coordinates:
 C35(H35A,H35B,H35C), C58(H58A,H58B,H58C), C58A(H58D,H58E,H58F)
6.d Aromatic/amide H refined with riding coordinates:
 C2(H2), C3(H3), C4(H4), C5(H5), C6(H6), C2A(H2A), C3A(H3A), C4A(H4A),
 C5A(H5A), C6A(H6A), C8(H8), C9(H9), C10(H10), C11(H11), C12(H12), C8A(H8A),
 C9A(H9A), C10A(H10A), C11A(H11A), C12A(H12A), C16(H16), C20(H20), C21(H21),
 C22(H22), C23(H23), C24(H24), C20A(H20A), C21A(H21A), C22A(H22A), C23A(H23A),
 C24A(H24A), C26(H26), C27(H27), C28(H28), C29(H29), C30(H30), C26A(H26A),
 C27A(H27A), C28A(H28A), C29A(H29A), C30A(H30A), C39(H39), C43(H43), C44(H44),
 C45(H45), C46(H46), C47(H47), C49(H49), C50(H50), C51(H51), C52(H52), C53(H53),
  C49A(H49A), C50A(H50A), C51A(H51A), C52A(H52A), C53A(H53A), C60(H60),
 C61(H61), C62(H62), C63(H63), C64(H64), C66(H66), C67(H67), C68(H68), C69(H69),
  C70(H70)
6.e Fitted hexagon refined as free rotating group:
 C1(C2,C3,C4,C5,C6), C1A(C2A,C3A,C4A,C5A,C6A), C7(C8,C9,C10,C11,C12), C7A(C8A,
 C9A,C10A,C11A,C12A), C19(C20,C21,C22,C23,C24), C19A(C20A,C21A,C22A,C23A,C24A),
 C25(C26,C27,C28,C29,C30), C25A(C26A,C27A,C28A,C29A,C30A), C48(C49,C50,C51,C52,
 C53), C48A(C49A,C50A,C51A,C52A,C53A)
;
_olex2_submission_special_instructions 'No special instructions were received'

loop_
_space_group_symop_operation_xyz
'x, y, z'
'-x, y, -z+1/2'
'x+1/2, y+1/2, z'
'-x+1/2, y+1/2, -z+1/2'
'-x, -y, -z'
'x, -y, z-1/2'
'-x+1/2, -y+1/2, -z'
'x+1/2, -y+1/2, z-1/2'

loop_
_atom_site_label
_atom_site_type_symbol
_atom_site_fract_x
_atom_site_fract_y
_atom_site_fract_z
_atom_site_U_iso_or_equiv
_atom_site_adp_type
_atom_site_occupancy
_atom_site_site_symmetry_order
_atom_site_calc_flag
_atom_site_refinement_flags_posn
_atom_site_refinement_flags_adp
_atom_site_refinement_flags_occupancy
_atom_site_disorder_assembly
_atom_site_disorder_group
Pd1 Pd 0.43624(5) 0.31695(5) 0.49572(4) 0.1107(4) Uani 1 1 d . . . . .
Pd2 Pd 0.37662(4) 0.11931(3) 0.12738(3) 0.0736(3) Uani 1 1 d . . . . .
Br1 Br 0.41615(14) 0.32782(17) 0.57900(9) 0.2190(15) Uani 1 1 d . . . . .
Br2 Br 0.35827(7) 0.01499(5) 0.08584(5) 0.1029(5) Uani 1 1 d . . . . .
P1 P 0.52264(16) 0.34338(15) 0.53626(11) 0.0990(12) Uani 1 1 d D . . . .
P2 P 0.35778(17) 0.28231(15) 0.42982(14) 0.0985(11) Uani 1 1 d D . . . .
P3 P 0.36150(13) 0.11048(11) 0.20623(11) 0.0786(9) Uani 1 1 d D . . . .
P4 P 0.38950(12) 0.16529(10) 0.05604(9) 0.0693(8) Uani 1 1 d . . . . .
O1 O 0.5426(3) 0.3401(3) 0.4852(2) 0.081(2) Uani 1 1 d . . . . .
O2 O 0.3651(3) 0.2872(3) 0.3702(3) 0.085(2) Uani 1 1 d . . . . .
O3 O 0.3682(3) 0.1796(3) 0.2331(3) 0.077(2) Uani 1 1 d . . . . .
O4 O 0.4157(3) 0.2316(2) 0.0812(2) 0.0666(18) Uani 1 1 d . . . . .
C1 C 0.5505(6) 0.4209(4) 0.5615(6) 0.058(4) Uani 0.5 1 d D U P A 1
C2 C 0.5723(6) 0.4608(6) 0.5354(5) 0.064(4) Uani 0.5 1 d G U P A 1
H2 H 0.5768 0.4482 0.5028 0.076 Uiso 0.5 1 calc R . P A 1
C3 C 0.5875(6) 0.5193(5) 0.5571(6) 0.084(5) Uani 0.5 1 d G U P A 1
H3 H 0.6024 0.5465 0.5393 0.101 Uiso 0.5 1 calc R . P A 1
C4 C 0.5809(6) 0.5378(4) 0.6049(6) 0.061(4) Uani 0.5 1 d G U P A 1
H4 H 0.5912 0.5777 0.6197 0.073 Uiso 0.5 1 calc R . P A 1
C5 C 0.5591(6) 0.4979(6) 0.6310(5) 0.078(4) Uani 0.5 1 d G U P A 1
H5 H 0.5545 0.5106 0.6636 0.093 Uiso 0.5 1 calc R . P A 1
C6 C 0.5439(6) 0.4395(6) 0.6093(6) 0.075(4) Uani 0.5 1 d G U P A 1
H6 H 0.5290 0.4122 0.6271 0.090 Uiso 0.5 1 calc R . P A 1
C1A C 0.5310(6) 0.4148(5) 0.5667(6) 0.058(4) Uani 0.5 1 d D U P A 2
C2A C 0.5511(6) 0.4579(6) 0.5414(5) 0.064(4) Uani 0.5 1 d G U P A 2
H2A H 0.5545 0.4480 0.5075 0.076 Uiso 0.5 1 calc R . P A 2
C3A C 0.5660(6) 0.5153(5) 0.5657(6) 0.084(5) Uani 0.5 1 d G U P A 2
H3A H 0.5797 0.5447 0.5484 0.101 Uiso 0.5 1 calc R . P A 2
C4A C 0.5609(6) 0.5297(5) 0.6152(6) 0.061(4) Uani 0.5 1 d G U P A 2
H4A H 0.5712 0.5689 0.6318 0.073 Uiso 0.5 1 calc R . P A 2
C5A C 0.5409(6) 0.4866(6) 0.6405(5) 0.078(4) Uani 0.5 1 d G U P A 2
H5A H 0.5374 0.4965 0.6744 0.093 Uiso 0.5 1 calc R . P A 2
C6A C 0.5260(6) 0.4292(5) 0.6162(6) 0.075(4) Uani 0.5 1 d G U P A 2
H6A H 0.5123 0.3998 0.6335 0.090 Uiso 0.5 1 calc R . P A 2
C7 C 0.5766(5) 0.2976(6) 0.5884(6) 0.061(4) Uani 0.5 1 d D U P A 1
C8 C 0.6263(5) 0.3178(5) 0.6242(6) 0.070(4) Uani 0.5 1 d G U P A 1
H8 H 0.6371 0.3582 0.6205 0.085 Uiso 0.5 1 calc R . P A 1
C9 C 0.6603(5) 0.2789(7) 0.6652(6) 0.077(4) Uani 0.5 1 d G U P A 1
H9 H 0.6943 0.2928 0.6897 0.093 Uiso 0.5 1 calc R . P A 1
C10 C 0.6446(6) 0.2198(6) 0.6705(6) 0.091(5) Uani 0.5 1 d G U P A 1
H10 H 0.6678 0.1933 0.6986 0.109 Uiso 0.5 1 calc R . P A 1
C11 C 0.5948(7) 0.1996(6) 0.6348(7) 0.107(6) Uani 0.5 1 d G U P A 1
H11 H 0.5840 0.1592 0.6384 0.128 Uiso 0.5 1 calc R . P A 1
C12 C 0.5608(5) 0.2384(7) 0.5937(7) 0.093(5) Uani 0.5 1 d G U P A 1
H12 H 0.5268 0.2246 0.5693 0.111 Uiso 0.5 1 calc R . P A 1
C7A C 0.5568(5) 0.2906(6) 0.5911(6) 0.061(4) Uani 0.5 1 d D U P A 2
C8A C 0.6083(5) 0.3063(5) 0.6256(6) 0.070(4) Uani 0.5 1 d G U P A 2
H8A H 0.6220 0.3447 0.6211 0.085 Uiso 0.5 1 calc R . P A 2
C9A C 0.6397(5) 0.2657(7) 0.6668(6) 0.077(4) Uani 0.5 1 d G U P A 2
H9A H 0.6749 0.2764 0.6904 0.093 Uiso 0.5 1 calc R . P A 2
C10A C 0.6197(6) 0.2095(6) 0.6735(6) 0.091(5) Uani 0.5 1 d G U P A 2
H10A H 0.6411 0.1818 0.7016 0.109 Uiso 0.5 1 calc R . P A 2
C11A C 0.5682(6) 0.1938(6) 0.6390(7) 0.107(6) Uani 0.5 1 d G U P A 2
H11A H 0.5545 0.1554 0.6435 0.128 Uiso 0.5 1 calc R . P A 2
C12A C 0.5367(5) 0.2344(7) 0.5978(6) 0.093(5) Uani 0.5 1 d G U P A 2
H12A H 0.5016 0.2237 0.5742 0.111 Uiso 0.5 1 calc R . P A 2
C13 C 0.4535(4) 0.3141(4) 0.4280(4) 0.067(3) Uani 1 1 d . U . . .
C14 C 0.5023(4) 0.3296(4) 0.4319(4) 0.065(2) Uani 1 1 d . U . . .
C15 C 0.5140(4) 0.3354(4) 0.3859(4) 0.064(2) Uani 1 1 d . U . . .
C16 C 0.4722(4) 0.3241(3) 0.3328(3) 0.056(2) Uani 1 1 d . U . . .
H16 H 0.4789 0.3278 0.2999 0.067 Uiso 1 1 calc R . . . .
C17 C 0.4226(4) 0.3079(4) 0.3264(4) 0.059(2) Uani 1 1 d . U . . .
C18 C 0.4155(4) 0.3025(4) 0.3754(4) 0.069(3) Uani 1 1 d . U . . .
C19 C 0.3594(7) 0.2023(5) 0.4399(9) 0.075(4) Uani 0.5 1 d D U P B 1
C20 C 0.3687(9) 0.1791(8) 0.4928(8) 0.118(6) Uani 0.5 1 d G U P B 1
H20 H 0.3795 0.2058 0.5245 0.142 Uiso 0.5 1 calc R . P B 1
C21 C 0.3623(9) 0.1170(9) 0.4996(8) 0.119(7) Uani 0.5 1 d G U P B 1
H21 H 0.3686 0.1012 0.5358 0.143 Uiso 0.5 1 calc R . P B 1
C22 C 0.3465(8) 0.0781(6) 0.4533(10) 0.099(6) Uani 0.5 1 d G U P B 1
H22 H 0.3421 0.0356 0.4580 0.119 Uiso 0.5 1 calc R . P B 1
C23 C 0.3372(8) 0.1013(7) 0.4004(8) 0.105(6) Uani 0.5 1 d G U P B 1
H23 H 0.3265 0.0746 0.3687 0.126 Uiso 0.5 1 calc R . P B 1
C24 C 0.3437(8) 0.1634(8) 0.3936(7) 0.089(5) Uani 0.5 1 d G U P B 1
H24 H 0.3373 0.1792 0.3574 0.106 Uiso 0.5 1 calc R . P B 1
C19A C 0.3407(7) 0.2035(5) 0.4347(9) 0.075(4) Uani 0.5 1 d D U P B 2
C20A C 0.3495(8) 0.1822(8) 0.4882(8) 0.118(6) Uani 0.5 1 d G U P B 2
H20A H 0.3616 0.2095 0.5194 0.142 Uiso 0.5 1 calc R . P B 2
C21A C 0.3407(9) 0.1210(9) 0.4960(7) 0.119(7) Uani 0.5 1 d G U P B 2
H21A H 0.3467 0.1064 0.5326 0.143 Uiso 0.5 1 calc R . P B 2
C22A C 0.3231(8) 0.0811(6) 0.4504(10) 0.099(6) Uani 0.5 1 d G U P B 2
H22A H 0.3171 0.0393 0.4558 0.119 Uiso 0.5 1 calc R . P B 2
C23A C 0.3143(8) 0.1025(7) 0.3970(8) 0.105(6) Uani 0.5 1 d G U P B 2
H23A H 0.3022 0.0752 0.3658 0.126 Uiso 0.5 1 calc R . P B 2
C24A C 0.3231(8) 0.1637(8) 0.3891(7) 0.089(5) Uani 0.5 1 d G U P B 2
H24A H 0.3170 0.1782 0.3526 0.106 Uiso 0.5 1 calc R . P B 2
C25 C 0.2994(6) 0.3273(9) 0.4072(10) 0.094(5) Uani 0.5 1 d D U P B 1
C26 C 0.2843(8) 0.3506(11) 0.4480(7) 0.154(10) Uani 0.5 1 d G U P B 1
H26 H 0.3064 0.3455 0.4868 0.185 Uiso 0.5 1 calc R . P B 1
C27 C 0.2367(9) 0.3812(10) 0.4320(10) 0.131(8) Uani 0.5 1 d G U P B 1
H27 H 0.2264 0.3971 0.4599 0.158 Uiso 0.5 1 calc R . P B 1
C28 C 0.2043(7) 0.3886(10) 0.3752(11) 0.134(8) Uani 0.5 1 d G U P B 1
H28 H 0.1718 0.4095 0.3643 0.161 Uiso 0.5 1 calc R . P B 1
C29 C 0.2194(9) 0.3653(12) 0.3344(8) 0.183(12) Uani 0.5 1 d G U P B 1
H29 H 0.1973 0.3704 0.2956 0.219 Uiso 0.5 1 calc R . P B 1
C30 C 0.2670(9) 0.3347(11) 0.3504(9) 0.153(9) Uani 0.5 1 d G U P B 1
H30 H 0.2773 0.3188 0.3226 0.183 Uiso 0.5 1 calc R . P B 1
C25A C 0.2903(6) 0.3088(10) 0.4166(9) 0.094(5) Uani 0.5 1 d D U P B 2
C26A C 0.2884(7) 0.3719(10) 0.4221(10) 0.154(10) Uani 0.5 1 d G U P B 2
H26A H 0.3199 0.3949 0.4377 0.185 Uiso 0.5 1 calc R . P B 2
C27A C 0.2402(10) 0.4013(8) 0.4048(10) 0.131(8) Uani 0.5 1 d G U P B 2
H27A H 0.2388 0.4445 0.4086 0.158 Uiso 0.5 1 calc R . P B 2
C28A C 0.1939(7) 0.3677(12) 0.3820(10) 0.134(8) Uani 0.5 1 d G U P B 2
H28A H 0.1610 0.3878 0.3702 0.161 Uiso 0.5 1 calc R . P B 2
C29A C 0.1959(7) 0.3046(12) 0.3765(11) 0.183(12) Uani 0.5 1 d G U P B 2
H29A H 0.1643 0.2816 0.3609 0.219 Uiso 0.5 1 calc R . P B 2
C30A C 0.2441(9) 0.2751(8) 0.3938(10) 0.153(9) Uani 0.5 1 d G U P B 2
H30A H 0.2454 0.2320 0.3900 0.183 Uiso 0.5 1 calc R . P B 2
C31 C 0.3750(4) 0.3029(4) 0.2697(4) 0.063(2) Uani 1 1 d . U . . .
H31 H 0.3518 0.2701 0.2737 0.076 Uiso 1 1 calc R . . . .
C32 C 0.3437(4) 0.3638(4) 0.2585(4) 0.073(3) Uani 1 1 d . U . . .
H32A H 0.3358 0.3731 0.2914 0.087 Uiso 1 1 calc R . . . .
H32B H 0.3661 0.3972 0.2550 0.087 Uiso 1 1 calc R . . . .
C33 C 0.2925(4) 0.3632(5) 0.2059(5) 0.079(3) Uani 1 1 d . U . . .
H33A H 0.3004 0.3578 0.1724 0.095 Uiso 1 1 calc R . . . .
H33B H 0.2711 0.3279 0.2077 0.095 Uiso 1 1 calc R . . . .
C34 C 0.2611(5) 0.4214(5) 0.1991(5) 0.091(3) Uani 1 1 d . U . . .
H34A H 0.2520 0.4257 0.2319 0.109 Uiso 1 1 calc R . . . .
H34B H 0.2832 0.4567 0.1992 0.109 Uiso 1 1 calc R . . . .
C35 C 0.2112(5) 0.4231(6) 0.1458(5) 0.106(4) Uani 1 1 d . U . . .
H35A H 0.1928 0.4618 0.1440 0.159 Uiso 1 1 calc R . . . .
H35B H 0.2199 0.4199 0.1130 0.159 Uiso 1 1 calc R . . . .
H35C H 0.1886 0.3888 0.1457 0.159 Uiso 1 1 calc R . . . .
C36 C 0.3923(4) 0.2053(4) 0.1576(4) 0.060(2) Uani 1 1 d . U . . .
C37 C 0.3847(4) 0.2234(4) 0.2041(3) 0.059(2) Uani 1 1 d . U . . .
C38 C 0.3895(4) 0.2845(4) 0.2217(4) 0.058(2) Uani 1 1 d . U . . .
C39 C 0.4057(4) 0.3254(4) 0.1908(3) 0.059(2) Uani 1 1 d . U . . .
H39 H 0.4109 0.3668 0.2029 0.070 Uiso 1 1 calc R . . . .
C40 C 0.4148(3) 0.3106(3) 0.1448(3) 0.055(2) Uani 1 1 d . U . . .
C41 C 0.4080(4) 0.2490(4) 0.1291(3) 0.058(2) Uani 1 1 d . U . . .
C42 C 0.2984(5) 0.0893(5) 0.1998(5) 0.081(3) Uani 1 1 d . U . . .
C43 C 0.2791(7) 0.1058(7) 0.2380(7) 0.122(5) Uani 1 1 d . U . . .
H43 H 0.2998 0.1319 0.2682 0.146 Uiso 1 1 calc R . . . .
C44 C 0.2305(7) 0.0863(8) 0.2351(8) 0.135(6) Uani 1 1 d . U . . .
H44 H 0.2195 0.0963 0.2641 0.162 Uiso 1 1 calc R . . . .
C45 C 0.1991(6) 0.0525(7) 0.1897(7) 0.117(5) Uani 1 1 d . U . . .
H45 H 0.1658 0.0391 0.1868 0.140 Uiso 1 1 calc R . . . .
C46 C 0.2150(8) 0.0381(9) 0.1490(9) 0.152(7) Uani 1 1 d . U . . .
H46 H 0.1925 0.0152 0.1173 0.183 Uiso 1 1 calc R . . . .
C47 C 0.2641(7) 0.0565(8) 0.1531(7) 0.130(5) Uani 1 1 d . U . . .
H47 H 0.2744 0.0466 0.1236 0.156 Uiso 1 1 calc R . . . .
C48 C 0.4066(7) 0.0674(9) 0.2634(7) 0.081(3) Uani 0.5 1 d D U P C 1
C49 C 0.4596(8) 0.0824(8) 0.2880(8) 0.110(7) Uani 0.5 1 d G U P C 1
H49 H 0.4721 0.1169 0.2749 0.132 Uiso 0.5 1 calc R . P C 1
C50 C 0.4943(6) 0.0470(10) 0.3318(8) 0.114(7) Uani 0.5 1 d G U P C 1
H50 H 0.5305 0.0572 0.3486 0.136 Uiso 0.5 1 calc R . P C 1
C51 C 0.4760(9) -0.0035(10) 0.3509(8) 0.138(7) Uani 0.5 1 d G U P C 1
H51 H 0.4997 -0.0277 0.3809 0.166 Uiso 0.5 1 calc R . P C 1
C52 C 0.4230(10) -0.0185(9) 0.3263(10) 0.160(11) Uani 0.5 1 d G U P C 1
H52 H 0.4105 -0.0529 0.3394 0.192 Uiso 0.5 1 calc R . P C 1
C53 C 0.3883(6) 0.0170(10) 0.2825(9) 0.131(8) Uani 0.5 1 d G U P C 1
H53 H 0.3520 0.0067 0.2657 0.158 Uiso 0.5 1 calc R . P C 1
C48A C 0.4043(8) 0.0640(9) 0.2622(7) 0.081(3) Uani 0.5 1 d D U P C 2
C49A C 0.4429(8) 0.0875(7) 0.3114(8) 0.110(7) Uani 0.5 1 d G U P C 2
H49A H 0.4439 0.1301 0.3190 0.132 Uiso 0.5 1 calc R . P C 2
C50A C 0.4800(7) 0.0486(10) 0.3494(7) 0.114(7) Uani 0.5 1 d G U P C 2
H50A H 0.5063 0.0647 0.3830 0.136 Uiso 0.5 1 calc R . P C 2
C51A C 0.4785(8) -0.0137(10) 0.3382(9) 0.138(7) Uani 0.5 1 d G U P C 2
H51A H 0.5039 -0.0403 0.3641 0.166 Uiso 0.5 1 calc R . P C 2
C52A C 0.4400(10) -0.0372(7) 0.2889(10) 0.160(11) Uani 0.5 1 d G U P C 2
H52A H 0.4390 -0.0798 0.2813 0.192 Uiso 0.5 1 calc R . P C 2
C53A C 0.4029(8) 0.0016(10) 0.2510(7) 0.131(8) Uani 0.5 1 d G U P C 2
H53A H 0.3765 -0.0144 0.2173 0.158 Uiso 0.5 1 calc R . P C 2
C54 C 0.4328(4) 0.3539(4) 0.1110(4) 0.064(2) Uani 1 1 d . U . . .
H54 H 0.4078 0.3484 0.0707 0.077 Uiso 1 1 calc R . . . .
C55 C 0.4312(4) 0.4216(4) 0.1239(4) 0.072(3) Uani 1 1 d . U . . .
H55A H 0.4500 0.4447 0.1050 0.086 Uiso 0.682(12) 1 calc R . P D 1
H55B H 0.4507 0.4277 0.1650 0.086 Uiso 0.682(12) 1 calc R . P D 1
H55C H 0.4500 0.4447 0.1050 0.086 Uiso 0.318(12) 1 calc R . P D 2
H55D H 0.4507 0.4277 0.1650 0.086 Uiso 0.318(12) 1 calc R . P D 2
C56 C 0.3763(5) 0.4492(5) 0.1058(5) 0.088(3) Uani 0.682(12) 1 d D U P D 1
H56A H 0.3538 0.4193 0.1143 0.106 Uiso 0.682(12) 1 calc R . P D 1
H56B H 0.3790 0.4862 0.1289 0.106 Uiso 0.682(12) 1 calc R . P D 1
C57 C 0.3495(8) 0.4666(10) 0.0446(8) 0.108(6) Uani 0.682(12) 1 d D U P D 1
H57A H 0.3443 0.4296 0.0210 0.130 Uiso 0.682(12) 1 calc R . P D 1
H57B H 0.3720 0.4954 0.0351 0.130 Uiso 0.682(12) 1 calc R . P D 1
C58 C 0.2973(9) 0.4961(10) 0.0326(10) 0.126(7) Uani 0.682(12) 1 d D U P D 1
H58A H 0.2804 0.5072 -0.0074 0.190 Uiso 0.682(12) 1 calc R . P D 1
H58B H 0.2750 0.4674 0.0416 0.190 Uiso 0.682(12) 1 calc R . P D 1
H58C H 0.3027 0.5330 0.0557 0.190 Uiso 0.682(12) 1 calc R . P D 1
C56A C 0.3763(5) 0.4492(5) 0.1058(5) 0.088(3) Uani 0.318(12) 1 d D U P D 2
H56C H 0.3552 0.4389 0.0658 0.106 Uiso 0.318(12) 1 calc R . P D 2
H56D H 0.3591 0.4301 0.1283 0.106 Uiso 0.318(12) 1 calc R . P D 2
C57A C 0.3758(14) 0.5177(12) 0.113(2) 0.108(6) Uani 0.318(12) 1 d D U P D 2
H57C H 0.4008 0.5292 0.1510 0.130 Uiso 0.318(12) 1 calc R . P D 2
H57D H 0.3871 0.5378 0.0853 0.130 Uiso 0.318(12) 1 calc R . P D 2
C58A C 0.3217(16) 0.5395(16) 0.103(2) 0.126(7) Uani 0.318(12) 1 d D U P D 2
H58D H 0.3221 0.5841 0.1074 0.190 Uiso 0.318(12) 1 calc R . P D 2
H58E H 0.2970 0.5286 0.0646 0.190 Uiso 0.318(12) 1 calc R . P D 2
H58F H 0.3107 0.5201 0.1302 0.190 Uiso 0.318(12) 1 calc R . P D 2
C59 C 0.4327(4) 0.1388(4) 0.0264(4) 0.065(2) Uani 1 1 d . U . . .
C60 C 0.4829(6) 0.1603(6) 0.0435(6) 0.096(4) Uani 1 1 d . U . . .
H60 H 0.4943 0.1934 0.0694 0.116 Uiso 1 1 calc R . . . .
C61 C 0.5173(6) 0.1346(7) 0.0235(6) 0.107(4) Uani 1 1 d . U . . .
H61 H 0.5523 0.1493 0.0360 0.128 Uiso 1 1 calc R . . . .
C62 C 0.4999(6) 0.0872(6) -0.0149(6) 0.106(4) Uani 1 1 d . U . . .
H62 H 0.5233 0.0696 -0.0289 0.127 Uiso 1 1 calc R . . . .
C63 C 0.4513(6) 0.0656(6) -0.0326(6) 0.097(4) Uani 1 1 d . U . . .
H63 H 0.4399 0.0337 -0.0597 0.117 Uiso 1 1 calc R . . . .
C64 C 0.4178(5) 0.0896(5) -0.0116(4) 0.078(3) Uani 1 1 d . U . . .
H64 H 0.3836 0.0727 -0.0231 0.094 Uiso 1 1 calc R . . . .
C65 C 0.3283(4) 0.1862(4) -0.0021(4) 0.068(3) Uani 1 1 d . U . . .
C66 C 0.3288(5) 0.2328(5) -0.0380(4) 0.082(3) Uani 1 1 d . U . . .
H66 H 0.3610 0.2502 -0.0351 0.098 Uiso 1 1 calc R . . . .
C67 C 0.2807(6) 0.2539(6) -0.0787(5) 0.100(4) Uani 1 1 d . U . . .
H67 H 0.2797 0.2859 -0.1038 0.120 Uiso 1 1 calc R . . . .
C68 C 0.2352(5) 0.2276(6) -0.0817(5) 0.089(3) Uani 1 1 d . U . . .
H68 H 0.2026 0.2423 -0.1089 0.107 Uiso 1 1 calc R . . . .
C69 C 0.2352(5) 0.1824(6) -0.0480(5) 0.095(4) Uani 1 1 d . U . . .
H69 H 0.2030 0.1644 -0.0515 0.114 Uiso 1 1 calc R . . . .
C70 C 0.2822(5) 0.1614(5) -0.0074(4) 0.080(3) Uani 1 1 d . U . . .
H70 H 0.2821 0.1291 0.0170 0.096 Uiso 1 1 calc R . . . .

loop_
_atom_site_aniso_label
_atom_site_aniso_U_11
_atom_site_aniso_U_22
_atom_site_aniso_U_33
_atom_site_aniso_U_23
_atom_site_aniso_U_13
_atom_site_aniso_U_12
Pd1 0.1532(11) 0.1106(8) 0.0571(5) -0.0155(5) 0.0318(6) 0.0148(7)
Pd2 0.1099(7) 0.0413(3) 0.0480(4) -0.0053(3) 0.0107(4) -0.0221(3)
Br1 0.257(3) 0.320(4) 0.0898(12) -0.0580(18) 0.0812(17) 0.011(3)
Br2 0.1634(14) 0.0497(6) 0.0828(8) -0.0185(5) 0.0377(8) -0.0378(7)
P1 0.146(3) 0.0798(19) 0.0465(13) -0.0120(13) 0.0142(17) 0.0280(19)
P2 0.141(3) 0.080(2) 0.0745(18) -0.0072(15) 0.044(2) 0.0156(19)
P3 0.119(2) 0.0445(12) 0.0530(13) -0.0022(10) 0.0152(14) -0.0205(13)
P4 0.096(2) 0.0422(11) 0.0428(11) -0.0043(9) 0.0013(12) -0.0174(11)
O1 0.110(6) 0.062(4) 0.039(3) -0.011(3) -0.003(3) 0.010(4)
O2 0.114(6) 0.074(4) 0.056(4) 0.003(3) 0.025(4) 0.009(4)
O3 0.111(6) 0.049(3) 0.051(3) -0.004(3) 0.012(4) -0.024(3)
O4 0.093(5) 0.044(3) 0.042(3) 0.001(2) 0.006(3) -0.019(3)
C1 0.062(6) 0.062(4) 0.053(4) -0.005(4) 0.025(4) 0.009(4)
C2 0.064(6) 0.061(4) 0.061(5) -0.011(4) 0.021(4) 0.005(4)
C3 0.085(7) 0.077(5) 0.085(6) 0.000(4) 0.029(4) 0.008(4)
C4 0.064(6) 0.057(4) 0.060(5) -0.008(4) 0.024(4) 0.008(4)
C5 0.079(6) 0.079(5) 0.076(5) -0.012(4) 0.031(4) 0.005(4)
C6 0.078(6) 0.080(5) 0.071(5) -0.010(4) 0.032(4) 0.002(4)
C1A 0.062(6) 0.062(4) 0.053(4) -0.005(4) 0.025(4) 0.009(4)
C2A 0.064(6) 0.061(4) 0.061(5) -0.011(4) 0.021(4) 0.005(4)
C3A 0.085(7) 0.077(5) 0.085(6) 0.000(4) 0.029(4) 0.008(4)
C4A 0.064(6) 0.057(4) 0.060(5) -0.008(4) 0.024(4) 0.008(4)
C5A 0.079(6) 0.079(5) 0.076(5) -0.012(4) 0.031(4) 0.005(4)
C6A 0.078(6) 0.080(5) 0.071(5) -0.010(4) 0.032(4) 0.002(4)
C7 0.065(6) 0.064(5) 0.058(4) -0.003(4) 0.030(4) -0.001(4)
C8 0.073(6) 0.071(5) 0.066(5) 0.004(4) 0.027(4) 0.000(4)
C9 0.079(6) 0.075(6) 0.074(5) 0.000(4) 0.027(4) 0.000(4)
C10 0.094(7) 0.090(6) 0.087(6) 0.006(4) 0.036(4) 0.001(5)
C11 0.110(8) 0.102(7) 0.107(7) 0.003(5) 0.043(5) 0.000(5)
C12 0.096(7) 0.093(6) 0.087(6) -0.001(4) 0.036(4) -0.001(5)
C7A 0.065(6) 0.064(5) 0.058(4) -0.003(4) 0.030(4) -0.001(4)
C8A 0.073(6) 0.071(5) 0.066(5) 0.004(4) 0.027(4) 0.000(4)
C9A 0.079(6) 0.075(6) 0.074(5) 0.000(4) 0.027(4) 0.000(4)
C10A 0.094(7) 0.090(6) 0.087(6) 0.006(4) 0.036(4) 0.001(5)
C11A 0.110(8) 0.102(7) 0.107(7) 0.003(5) 0.043(5) 0.000(5)
C12A 0.096(7) 0.093(6) 0.087(6) -0.001(4) 0.036(4) -0.001(5)
C13 0.082(5) 0.052(4) 0.052(4) -0.001(3) 0.013(4) 0.015(4)
C14 0.082(5) 0.053(4) 0.044(4) -0.011(3) 0.010(4) 0.014(4)
C15 0.077(5) 0.044(4) 0.052(4) -0.004(3) 0.009(4) 0.011(4)
C16 0.072(5) 0.042(4) 0.043(4) 0.003(3) 0.013(4) 0.004(3)
C17 0.073(5) 0.046(4) 0.047(4) 0.001(3) 0.013(4) 0.007(3)
C18 0.076(5) 0.057(4) 0.066(5) -0.002(4) 0.022(4) -0.003(4)
C19 0.072(7) 0.077(5) 0.078(5) 0.001(4) 0.033(4) 0.009(4)
C20 0.123(8) 0.120(7) 0.114(7) -0.003(4) 0.051(5) 0.001(5)
C21 0.122(9) 0.123(8) 0.118(7) 0.007(5) 0.055(5) 0.001(5)
C22 0.098(8) 0.094(6) 0.103(6) 0.013(4) 0.040(5) 0.001(5)
C23 0.107(8) 0.099(7) 0.105(7) 0.003(4) 0.039(5) 0.000(5)
C24 0.089(7) 0.086(6) 0.086(6) 0.006(4) 0.032(5) -0.002(4)
C19A 0.072(7) 0.077(5) 0.078(5) 0.001(4) 0.033(4) 0.009(4)
C20A 0.123(8) 0.120(7) 0.114(7) -0.003(4) 0.051(5) 0.001(5)
C21A 0.122(9) 0.123(8) 0.118(7) 0.007(5) 0.055(5) 0.001(5)
C22A 0.098(8) 0.094(6) 0.103(6) 0.013(4) 0.040(5) 0.001(5)
C23A 0.107(8) 0.099(7) 0.105(7) 0.003(4) 0.039(5) 0.000(5)
C24A 0.089(7) 0.086(6) 0.086(6) 0.006(4) 0.032(5) -0.002(4)
C25 0.100(7) 0.087(7) 0.097(6) -0.011(4) 0.043(4) 0.004(4)
C26 0.151(11) 0.153(11) 0.157(11) -0.004(5) 0.063(6) -0.001(5)
C27 0.129(9) 0.129(9) 0.137(9) -0.003(5) 0.055(5) 0.006(5)
C28 0.133(9) 0.127(9) 0.137(9) -0.002(5) 0.049(5) 0.007(5)
C29 0.181(13) 0.181(13) 0.184(13) -0.001(5) 0.074(7) 0.003(5)
C30 0.150(10) 0.152(10) 0.154(10) -0.002(5) 0.060(6) 0.009(5)
C25A 0.100(7) 0.087(7) 0.097(6) -0.011(4) 0.043(4) 0.004(4)
C26A 0.151(11) 0.153(11) 0.157(11) -0.004(5) 0.063(6) -0.001(5)
C27A 0.129(9) 0.129(9) 0.137(9) -0.003(5) 0.055(5) 0.006(5)
C28A 0.133(9) 0.127(9) 0.137(9) -0.002(5) 0.049(5) 0.007(5)
C29A 0.181(13) 0.181(13) 0.184(13) -0.001(5) 0.074(7) 0.003(5)
C30A 0.150(10) 0.152(10) 0.154(10) -0.002(5) 0.060(6) 0.009(5)
C31 0.067(5) 0.050(4) 0.057(4) -0.001(3) 0.010(4) 0.000(4)
C32 0.077(5) 0.057(4) 0.065(5) -0.001(4) 0.011(4) -0.001(4)
C33 0.079(5) 0.067(5) 0.075(5) -0.002(4) 0.015(4) 0.003(4)
C34 0.094(6) 0.076(5) 0.084(5) 0.002(5) 0.018(5) 0.013(5)
C35 0.110(9) 0.086(7) 0.087(7) 0.003(6) 0.006(6) 0.016(6)
C36 0.066(5) 0.049(4) 0.050(4) 0.004(3) 0.008(4) -0.013(3)
C37 0.069(5) 0.047(4) 0.046(4) 0.000(3) 0.008(4) -0.012(3)
C38 0.059(5) 0.050(4) 0.049(4) -0.002(3) 0.004(3) -0.009(3)
C39 0.067(5) 0.043(4) 0.048(4) 0.000(3) 0.004(4) -0.005(3)
C40 0.058(4) 0.038(3) 0.047(4) 0.000(3) 0.000(3) -0.002(3)
C41 0.066(5) 0.047(4) 0.044(4) 0.003(3) 0.004(3) -0.010(3)
C42 0.097(6) 0.064(5) 0.075(5) -0.003(4) 0.027(5) -0.026(4)
C43 0.126(7) 0.119(7) 0.119(7) -0.008(6) 0.049(6) -0.018(6)
C44 0.138(8) 0.138(8) 0.128(8) -0.002(6) 0.054(6) -0.009(6)
C45 0.113(7) 0.108(7) 0.128(7) 0.003(6) 0.047(6) -0.029(5)
C46 0.149(9) 0.157(9) 0.149(9) -0.013(6) 0.060(6) -0.013(6)
C47 0.124(8) 0.135(8) 0.129(7) -0.016(6) 0.051(6) -0.017(6)
C48 0.092(5) 0.071(4) 0.073(4) 0.005(4) 0.026(4) -0.007(4)
C49 0.110(8) 0.109(7) 0.109(8) 0.004(5) 0.043(5) 0.000(5)
C50 0.113(8) 0.114(7) 0.110(8) -0.003(5) 0.042(5) -0.004(5)
C51 0.142(8) 0.138(8) 0.132(8) 0.005(5) 0.052(5) 0.005(5)
C52 0.162(11) 0.157(11) 0.159(11) 0.004(5) 0.064(6) 0.002(5)
C53 0.132(9) 0.127(9) 0.130(9) 0.004(5) 0.049(5) 0.002(5)
C48A 0.092(5) 0.071(4) 0.073(4) 0.005(4) 0.026(4) -0.007(4)
C49A 0.110(8) 0.109(7) 0.109(8) 0.004(5) 0.043(5) 0.000(5)
C50A 0.113(8) 0.114(7) 0.110(8) -0.003(5) 0.042(5) -0.004(5)
C51A 0.142(8) 0.138(8) 0.132(8) 0.005(5) 0.052(5) 0.005(5)
C52A 0.162(11) 0.157(11) 0.159(11) 0.004(5) 0.064(6) 0.002(5)
C53A 0.132(9) 0.127(9) 0.130(9) 0.004(5) 0.049(5) 0.002(5)
C54 0.076(5) 0.048(4) 0.044(4) 0.003(3) -0.001(4) -0.011(4)
C55 0.080(5) 0.049(4) 0.069(5) 0.006(4) 0.014(4) -0.003(4)
C56 0.092(5) 0.075(5) 0.089(5) 0.006(4) 0.029(4) 0.003(4)
C57 0.108(7) 0.104(7) 0.107(7) 0.004(5) 0.039(5) 0.002(5)
C58 0.122(10) 0.115(10) 0.128(10) 0.019(8) 0.038(8) 0.019(8)
C56A 0.092(5) 0.075(5) 0.089(5) 0.006(4) 0.029(4) 0.003(4)
C57A 0.108(7) 0.104(7) 0.107(7) 0.004(5) 0.039(5) 0.002(5)
C58A 0.122(10) 0.115(10) 0.128(10) 0.019(8) 0.038(8) 0.019(8)
C59 0.077(5) 0.048(4) 0.055(4) 0.002(3) 0.011(4) -0.012(4)
C60 0.102(6) 0.082(6) 0.096(6) -0.002(5) 0.031(5) -0.012(5)
C61 0.103(7) 0.104(6) 0.112(7) 0.000(5) 0.042(5) -0.008(5)
C62 0.110(7) 0.096(6) 0.110(7) -0.008(5) 0.042(5) 0.002(5)
C63 0.106(6) 0.086(6) 0.092(6) -0.005(5) 0.033(5) -0.001(5)
C64 0.089(6) 0.069(5) 0.065(5) -0.005(4) 0.019(4) -0.015(4)
C65 0.074(5) 0.063(4) 0.055(4) -0.010(4) 0.013(4) -0.010(4)
C66 0.085(6) 0.078(5) 0.064(5) 0.005(4) 0.012(4) 0.000(4)
C67 0.108(7) 0.099(6) 0.085(6) 0.009(5) 0.031(5) 0.008(5)
C68 0.088(6) 0.096(6) 0.069(5) -0.009(5) 0.016(4) 0.005(5)
C69 0.095(6) 0.093(6) 0.085(6) -0.014(5) 0.025(5) -0.011(5)
C70 0.086(6) 0.077(5) 0.061(5) -0.009(4) 0.015(4) -0.009(4)

loop_
_atom_type_symbol
_atom_type_description
_atom_type_scat_dispersion_real
_atom_type_scat_dispersion_imag
_atom_type_scat_source
C C 0.0181 0.0091 'International Tables Vol C Tables 4.2.6.8 and 6.1.1.4'
H H 0.0000 0.0000 'International Tables Vol C Tables 4.2.6.8 and 6.1.1.4'
Br Br -0.6763 1.2805 'International Tables Vol C Tables 4.2.6.8 and 6.1.1.4'
O O 0.0492 0.0322 'International Tables Vol C Tables 4.2.6.8 and 6.1.1.4'
P P 0.2955 0.4335 'International Tables Vol C Tables 4.2.6.8 and 6.1.1.4'
Pd Pd 0.1215 3.9337 'International Tables Vol C Tables 4.2.6.8 and 6.1.1.4'

loop_
_geom_angle_atom_site_label_1
_geom_angle_atom_site_label_2
_geom_angle_atom_site_label_3
_geom_angle
_geom_angle_site_symmetry_1
_geom_angle_site_symmetry_3
P1 Pd1 Br1 98.54(12) . .
P1 Pd1 P2 159.86(13) . .
P2 Pd1 Br1 101.40(13) . .
C13 Pd1 Br1 176.2(3) . .
C13 Pd1 P1 79.9(3) . .
C13 Pd1 P2 80.4(3) . .
P3 Pd2 Br2 103.54(7) . .
P4 Pd2 Br2 97.13(7) . .
P4 Pd2 P3 158.55(9) . .
C36 Pd2 Br2 177.0(3) . .
C36 Pd2 P3 79.5(3) . .
C36 Pd2 P4 79.9(3) . .
O1 P1 Pd1 105.1(3) . .
O1 P1 C1 95.4(5) . .
O1 P1 C1A 112.6(6) . .
O1 P1 C7 97.2(6) . .
O1 P1 C7A 112.0(6) . .
C1 P1 Pd1 127.1(5) . .
C1A P1 Pd1 111.2(5) . .
C1A P1 C7A 107.0(7) . .
C7 P1 Pd1 126.2(5) . .
C7 P1 C1 97.8(7) . .
C7A P1 Pd1 109.0(5) . .
O2 P2 Pd1 103.5(4) . .
O2 P2 C19 101.4(8) . .
O2 P2 C19A 105.5(8) . .
O2 P2 C25 95.9(8) . .
O2 P2 C25A 108.2(8) . .
C19 P2 Pd1 105.0(7) . .
C19 P2 C25 124.0(10) . .
C19A P2 Pd1 117.5(7) . .
C19A P2 C25A 91.8(10) . .
C25 P2 Pd1 122.0(7) . .
C25A P2 Pd1 128.4(7) . .
O3 P3 Pd2 106.0(3) . .
O3 P3 C42 102.5(5) . .
O3 P3 C48 102.3(7) . .
O3 P3 C48A 104.9(8) . .
C42 P3 Pd2 119.1(4) . .
C42 P3 C48 106.2(8) . .
C42 P3 C48A 103.8(8) . .
C48 P3 Pd2 118.2(7) . .
C48A P3 Pd2 118.6(8) . .
O4 P4 Pd2 105.1(2) . .
O4 P4 C59 101.0(4) . .
O4 P4 C65 103.0(4) . .
C59 P4 Pd2 125.2(3) . .
C59 P4 C65 107.2(5) . .
C65 P4 Pd2 112.5(4) . .
C14 O1 P1 114.0(7) . .
C18 O2 P2 115.7(7) . .
C37 O3 P3 113.8(6) . .
C41 O4 P4 112.9(5) . .
C2 C1 P1 126.9(7) . .
C2 C1 C6 120.0 . .
C6 C1 P1 113.0(7) . .
C1 C2 H2 120.0 . .
C3 C2 C1 120.0 . .
C3 C2 H2 120.0 . .
C2 C3 H3 120.0 . .
C2 C3 C4 120.0 . .
C4 C3 H3 120.0 . .
C3 C4 H4 120.0 . .
C5 C4 C3 120.0 . .
C5 C4 H4 120.0 . .
C4 C5 H5 120.0 . .
C4 C5 C6 120.0 . .
C6 C5 H5 120.0 . .
C1 C6 H6 120.0 . .
C5 C6 C1 120.0 . .
C5 C6 H6 120.0 . .
C2A C1A P1 113.7(8) . .
C2A C1A C6A 120.0 . .
C6A C1A P1 125.8(8) . .
C1A C2A H2A 120.0 . .
C3A C2A C1A 120.0 . .
C3A C2A H2A 120.0 . .
C2A C3A H3A 120.0 . .
C4A C3A C2A 120.0 . .
C4A C3A H3A 120.0 . .
C3A C4A H4A 120.0 . .
C3A C4A C5A 120.0 . .
C5A C4A H4A 120.0 . .
C4A C5A H5A 120.0 . .
C4A C5A C6A 120.0 . .
C6A C5A H5A 120.0 . .
C1A C6A H6A 120.0 . .
C5A C6A C1A 120.0 . .
C5A C6A H6A 120.0 . .
C8 C7 P1 127.4(8) . .
C8 C7 C12 120.0 . .
C12 C7 P1 112.3(8) . .
C7 C8 H8 120.0 . .
C7 C8 C9 120.0 . .
C9 C8 H8 120.0 . .
C8 C9 H9 120.0 . .
C10 C9 C8 120.0 . .
C10 C9 H9 120.0 . .
C9 C10 H10 120.0 . .
C11 C10 C9 120.0 . .
C11 C10 H10 120.0 . .
C10 C11 H11 120.0 . .
C10 C11 C12 120.0 . .
C12 C11 H11 120.0 . .
C7 C12 H12 120.0 . .
C11 C12 C7 120.0 . .
C11 C12 H12 120.0 . .
C8A C7A P1 115.5(8) . .
C8A C7A C12A 120.0 . .
C12A C7A P1 124.2(8) . .
C7A C8A H8A 120.0 . .
C9A C8A C7A 120.0 . .
C9A C8A H8A 120.0 . .
C8A C9A H9A 120.0 . .
C8A C9A C10A 120.0 . .
C10A C9A H9A 120.0 . .
C9A C10A H10A 120.0 . .
C11A C10A C9A 120.0 . .
C11A C10A H10A 120.0 . .
C10A C11A H11A 120.0 . .
C10A C11A C12A 120.0 . .
C12A C11A H11A 120.0 . .
C7A C12A H12A 120.0 . .
C11A C12A C7A 120.0 . .
C11A C12A H12A 120.0 . .
C14 C13 Pd1 121.2(7) . .
C14 C13 C18 117.3(10) . .
C18 C13 Pd1 121.1(9) . .
C13 C14 O1 119.0(9) . .
C13 C14 C15 123.1(9) . .
C15 C14 O1 117.8(10) . .
C14 C15 C16 116.0(10) . .
C14 C15 C54 124.0(8) . 2_655
C16 C15 C54 120.0(9) . 2_655
C15 C16 H16 118.3 . .
C17 C16 C15 123.4(9) . .
C17 C16 H16 118.3 . .
C16 C17 C18 115.7(8) . .
C16 C17 C31 124.7(9) . .
C18 C17 C31 119.3(10) . .
C13 C18 O2 118.4(10) . .
C13 C18 C17 124.4(11) . .
C17 C18 O2 117.0(9) . .
C20 C19 P2 119.4(13) . .
C20 C19 C24 120.0 . .
C24 C19 P2 119.9(13) . .
C19 C20 H20 120.0 . .
C19 C20 C21 120.0 . .
C21 C20 H20 120.0 . .
C20 C21 H21 120.0 . .
C22 C21 C20 120.0 . .
C22 C21 H21 120.0 . .
C21 C22 H22 120.0 . .
C21 C22 C23 120.0 . .
C23 C22 H22 120.0 . .
C22 C23 H23 120.0 . .
C24 C23 C22 120.0 . .
C24 C23 H23 120.0 . .
C19 C24 H24 120.0 . .
C23 C24 C19 120.0 . .
C23 C24 H24 120.0 . .
C20A C19A P2 116.6(13) . .
C20A C19A C24A 120.0 . .
C24A C19A P2 123.3(13) . .
C19A C20A H20A 120.0 . .
C19A C20A C21A 120.0 . .
C21A C20A H20A 120.0 . .
C20A C21A H21A 120.0 . .
C22A C21A C20A 120.0 . .
C22A C21A H21A 120.0 . .
C21A C22A H22A 120.0 . .
C21A C22A C23A 120.0 . .
C23A C22A H22A 120.0 . .
C22A C23A H23A 120.0 . .
C24A C23A C22A 120.0 . .
C24A C23A H23A 120.0 . .
C19A C24A H24A 120.0 . .
C23A C24A C19A 120.0 . .
C23A C24A H24A 120.0 . .
C26 C25 P2 118.2(15) . .
C26 C25 C30 120.0 . .
C30 C25 P2 121.5(15) . .
C25 C26 H26 120.0 . .
C27 C26 C25 120.0 . .
C27 C26 H26 120.0 . .
C26 C27 H27 120.0 . .
C26 C27 C28 120.0 . .
C28 C27 H27 120.0 . .
C27 C28 H28 120.0 . .
C29 C28 C27 120.0 . .
C29 C28 H28 120.0 . .
C28 C29 H29 120.0 . .
C28 C29 C30 120.0 . .
C30 C29 H29 120.0 . .
C25 C30 H30 120.0 . .
C29 C30 C25 120.0 . .
C29 C30 H30 120.0 . .
C26A C25A P2 111.6(14) . .
C26A C25A C30A 120.0 . .
C30A C25A P2 127.3(14) . .
C25A C26A H26A 120.0 . .
C27A C26A C25A 120.0 . .
C27A C26A H26A 120.0 . .
C26A C27A H27A 120.0 . .
C26A C27A C28A 120.0 . .
C28A C27A H27A 120.0 . .
C27A C28A H28A 120.0 . .
C29A C28A C27A 120.0 . .
C29A C28A H28A 120.0 . .
C28A C29A H29A 120.0 . .
C28A C29A C30A 120.0 . .
C30A C29A H29A 120.0 . .
C25A C30A H30A 120.0 . .
C29A C30A C25A 120.0 . .
C29A C30A H30A 120.0 . .
C17 C31 H31 107.2 . .
C17 C31 C32 108.6(7) . .
C32 C31 H31 107.2 . .
C38 C31 C17 113.1(8) . .
C38 C31 H31 107.2 . .
C38 C31 C32 113.1(8) . .
C31 C32 H32A 108.7 . .
C31 C32 H32B 108.7 . .
H32A C32 H32B 107.6 . .
C33 C32 C31 114.3(8) . .
C33 C32 H32A 108.7 . .
C33 C32 H32B 108.7 . .
C32 C33 H33A 109.1 . .
C32 C33 H33B 109.1 . .
H33A C33 H33B 107.8 . .
C34 C33 C32 112.6(9) . .
C34 C33 H33A 109.1 . .
C34 C33 H33B 109.1 . .
C33 C34 H34A 108.8 . .
C33 C34 H34B 108.8 . .
H34A C34 H34B 107.7 . .
C35 C34 C33 113.6(10) . .
C35 C34 H34A 108.8 . .
C35 C34 H34B 108.8 . .
C34 C35 H35A 109.5 . .
C34 C35 H35B 109.5 . .
C34 C35 H35C 109.5 . .
H35A C35 H35B 109.5 . .
H35A C35 H35C 109.5 . .
H35B C35 H35C 109.5 . .
C37 C36 Pd2 121.7(6) . .
C37 C36 C41 118.2(8) . .
C41 C36 Pd2 120.0(7) . .
C36 C37 O3 118.6(7) . .
C36 C37 C38 122.4(8) . .
C38 C37 O3 118.8(8) . .
C37 C38 C31 120.1(8) . .
C37 C38 C39 115.5(9) . .
C39 C38 C31 124.3(8) . .
C38 C39 H39 117.4 . .
C40 C39 C38 125.2(8) . .
C40 C39 H39 117.4 . .
C39 C40 C41 115.7(8) . .
C39 C40 C54 126.2(7) . .
C41 C40 C54 118.0(8) . .
C36 C41 O4 119.1(7) . .
C36 C41 C40 122.8(9) . .
C40 C41 O4 118.0(8) . .
C43 C42 P3 122.8(10) . .
C43 C42 C47 115.8(14) . .
C47 C42 P3 121.4(11) . .
C42 C43 H43 118.4 . .
C42 C43 C44 123.2(16) . .
C44 C43 H43 118.4 . .
C43 C44 H44 120.7 . .
C45 C44 C43 118.5(18) . .
C45 C44 H44 120.7 . .
C44 C45 H45 119.7 . .
C46 C45 C44 120.6(17) . .
C46 C45 H45 119.7 . .
C45 C46 H46 119.8 . .
C45 C46 C47 120.4(19) . .
C47 C46 H46 119.8 . .
C42 C47 H47 119.4 . .
C46 C47 C42 121.2(17) . .
C46 C47 H47 119.4 . .
C49 C48 P3 121.1(13) . .
C49 C48 C53 120.0 . .
C53 C48 P3 118.9(13) . .
C48 C49 H49 120.0 . .
C50 C49 C48 120.0 . .
C50 C49 H49 120.0 . .
C49 C50 H50 120.0 . .
C51 C50 C49 120.0 . .
C51 C50 H50 120.0 . .
C50 C51 H51 120.0 . .
C50 C51 C52 120.0 . .
C52 C51 H51 120.0 . .
C51 C52 H52 120.0 . .
C53 C52 C51 120.0 . .
C53 C52 H52 120.0 . .
C48 C53 H53 120.0 . .
C52 C53 C48 120.0 . .
C52 C53 H53 120.0 . .
C49A C48A P3 123.4(13) . .
C49A C48A C53A 120.0 . .
C53A C48A P3 115.9(13) . .
C48A C49A H49A 120.0 . .
C48A C49A C50A 120.0 . .
C50A C49A H49A 120.0 . .
C49A C50A H50A 120.0 . .
C51A C50A C49A 120.0 . .
C51A C50A H50A 120.0 . .
C50A C51A H51A 120.0 . .
C50A C51A C52A 120.0 . .
C52A C51A H51A 120.0 . .
C51A C52A H52A 120.0 . .
C51A C52A C53A 120.0 . .
C53A C52A H52A 120.0 . .
C48A C53A H53A 120.0 . .
C52A C53A C48A 120.0 . .
C52A C53A H53A 120.0 . .
C15 C54 C40 110.9(7) 2_655 .
C15 C54 H54 106.1 2_655 .
C15 C54 C55 111.4(8) 2_655 .
C40 C54 H54 106.1 . .
C40 C54 C55 115.6(9) . .
C55 C54 H54 106.1 . .
C54 C55 H55A 108.4 . .
C54 C55 H55B 108.4 . .
C54 C55 H55C 108.4 . .
C54 C55 H55D 108.4 . .
C54 C55 C56 115.6(9) . .
C54 C55 C56A 115.6(9) . .
H55A C55 H55B 107.4 . .
H55C C55 H55D 107.4 . .
C56 C55 H55A 108.4 . .
C56 C55 H55B 108.4 . .
C56A C55 H55C 108.4 . .
C56A C55 H55D 108.4 . .
C55 C56 H56A 108.5 . .
C55 C56 H56B 108.5 . .
H56A C56 H56B 107.5 . .
C57 C56 C55 115.1(12) . .
C57 C56 H56A 108.5 . .
C57 C56 H56B 108.5 . .
C56 C57 H57A 109.6 . .
C56 C57 H57B 109.6 . .
C56 C57 C58 110.3(17) . .
H57A C57 H57B 108.1 . .
C58 C57 H57A 109.6 . .
C58 C57 H57B 109.6 . .
C57 C58 H58A 109.5 . .
C57 C58 H58B 109.5 . .
C57 C58 H58C 109.5 . .
H58A C58 H58B 109.5 . .
H58A C58 H58C 109.5 . .
H58B C58 H58C 109.5 . .
C55 C56A H56C 108.7 . .
C55 C56A H56D 108.7 . .
H56C C56A H56D 107.6 . .
C57A C56A C55 114.3(16) . .
C57A C56A H56C 108.7 . .
C57A C56A H56D 108.7 . .
C56A C57A H57C 109.5 . .
C56A C57A H57D 109.5 . .
H57C C57A H57D 108.1 . .
C58A C57A C56A 111(2) . .
C58A C57A H57C 109.5 . .
C58A C57A H57D 109.5 . .
C57A C58A H58D 109.5 . .
C57A C58A H58E 109.5 . .
C57A C58A H58F 109.5 . .
H58D C58A H58E 109.5 . .
H58D C58A H58F 109.5 . .
H58E C58A H58F 109.5 . .
C60 C59 P4 122.3(9) . .
C60 C59 C64 117.4(11) . .
C64 C59 P4 119.9(8) . .
C59 C60 H60 119.5 . .
C59 C60 C61 120.9(13) . .
C61 C60 H60 119.5 . .
C60 C61 H61 120.5 . .
C62 C61 C60 118.9(14) . .
C62 C61 H61 120.5 . .
C61 C62 H62 119.2 . .
C63 C62 C61 121.6(15) . .
C63 C62 H62 119.2 . .
C62 C63 H63 120.2 . .
C62 C63 C64 119.6(13) . .
C64 C63 H63 120.2 . .
C59 C64 H64 119.3 . .
C63 C64 C59 121.5(11) . .
C63 C64 H64 119.3 . .
C66 C65 P4 118.7(8) . .
C70 C65 P4 121.1(8) . .
C70 C65 C66 119.8(10) . .
C65 C66 H66 120.7 . .
C65 C66 C67 118.6(12) . .
C67 C66 H66 120.7 . .
C66 C67 H67 120.5 . .
C68 C67 C66 119.0(13) . .
C68 C67 H67 120.5 . .
C67 C68 H68 119.0 . .
C69 C68 C67 122.0(13) . .
C69 C68 H68 119.0 . .
C68 C69 H69 120.1 . .
C68 C69 C70 119.7(13) . .
C70 C69 H69 120.1 . .
C65 C70 C69 120.8(12) . .
C65 C70 H70 119.6 . .
C69 C70 H70 119.6 . .

loop_
_geom_bond_atom_site_label_1
_geom_bond_atom_site_label_2
_geom_bond_distance
_geom_bond_site_symmetry_2
Pd1 Br1 2.463(2) .
Pd1 P1 2.277(4) .
Pd1 P2 2.288(4) .
Pd1 C13 2.009(11) .
Pd2 Br2 2.4845(12) .
Pd2 P3 2.266(3) .
Pd2 P4 2.266(3) .
Pd2 C36 2.015(8) .
P1 O1 1.640(8) .
P1 C1 1.868(9) .
P1 C1A 1.722(9) .
P1 C7 1.854(10) .
P1 C7A 1.778(10) .
P2 O2 1.648(8) .
P2 C19 1.765(11) .
P2 C19A 1.805(11) .
P2 C25 1.785(14) .
P2 C25A 1.863(14) .
P3 O3 1.642(6) .
P3 C42 1.762(13) .
P3 C48 1.774(12) .
P3 C48A 1.776(12) .
P4 O4 1.634(6) .
P4 C59 1.774(12) .
P4 C65 1.816(10) .
O1 C14 1.401(10) .
O2 C18 1.400(13) .
O3 C37 1.408(11) .
O4 C41 1.403(11) .
C1 C2 1.3900 .
C1 C6 1.3900 .
C2 H2 0.9500 .
C2 C3 1.3900 .
C3 H3 0.9500 .
C3 C4 1.3900 .
C4 H4 0.9500 .
C4 C5 1.3900 .
C5 H5 0.9500 .
C5 C6 1.3900 .
C6 H6 0.9500 .
C1A C2A 1.3900 .
C1A C6A 1.3900 .
C2A H2A 0.9500 .
C2A C3A 1.3900 .
C3A H3A 0.9500 .
C3A C4A 1.3900 .
C4A H4A 0.9500 .
C4A C5A 1.3900 .
C5A H5A 0.9500 .
C5A C6A 1.3900 .
C6A H6A 0.9500 .
C7 C8 1.3900 .
C7 C12 1.3900 .
C8 H8 0.9500 .
C8 C9 1.3900 .
C9 H9 0.9500 .
C9 C10 1.3900 .
C10 H10 0.9500 .
C10 C11 1.3900 .
C11 H11 0.9500 .
C11 C12 1.3900 .
C12 H12 0.9500 .
C7A C8A 1.3900 .
C7A C12A 1.3900 .
C8A H8A 0.9500 .
C8A C9A 1.3900 .
C9A H9A 0.9500 .
C9A C10A 1.3900 .
C10A H10A 0.9500 .
C10A C11A 1.3900 .
C11A H11A 0.9500 .
C11A C12A 1.3900 .
C12A H12A 0.9500 .
C13 C14 1.368(15) .
C13 C18 1.369(13) .
C14 C15 1.372(14) .
C15 C16 1.418(12) .
C15 C54 1.507(15) 2_655
C16 H16 0.9500 .
C16 C17 1.372(13) .
C17 C18 1.373(14) .
C17 C31 1.533(12) .
C19 C20 1.3900 .
C19 C24 1.3900 .
C20 H20 0.9500 .
C20 C21 1.3900 .
C21 H21 0.9500 .
C21 C22 1.3900 .
C22 H22 0.9500 .
C22 C23 1.3900 .
C23 H23 0.9500 .
C23 C24 1.3900 .
C24 H24 0.9500 .
C19A C20A 1.3900 .
C19A C24A 1.3900 .
C20A H20A 0.9500 .
C20A C21A 1.3900 .
C21A H21A 0.9500 .
C21A C22A 1.3900 .
C22A H22A 0.9500 .
C22A C23A 1.3900 .
C23A H23A 0.9500 .
C23A C24A 1.3900 .
C24A H24A 0.9500 .
C25 C26 1.3900 .
C25 C30 1.3900 .
C26 H26 0.9500 .
C26 C27 1.3900 .
C27 H27 0.9500 .
C27 C28 1.3900 .
C28 H28 0.9500 .
C28 C29 1.3900 .
C29 H29 0.9500 .
C29 C30 1.3900 .
C30 H30 0.9500 .
C25A C26A 1.3900 .
C25A C30A 1.3900 .
C26A H26A 0.9500 .
C26A C27A 1.3900 .
C27A H27A 0.9500 .
C27A C28A 1.3900 .
C28A H28A 0.9500 .
C28A C29A 1.3900 .
C29A H29A 0.9500 .
C29A C30A 1.3900 .
C30A H30A 0.9500 .
C31 H31 1.0000 .
C31 C32 1.554(13) .
C31 C38 1.516(14) .
C32 H32A 0.9900 .
C32 H32B 0.9900 .
C32 C33 1.521(14) .
C33 H33A 0.9900 .
C33 H33B 0.9900 .
C33 C34 1.513(15) .
C34 H34A 0.9900 .
C34 H34B 0.9900 .
C34 C35 1.510(15) .
C35 H35A 0.9800 .
C35 H35B 0.9800 .
C35 H35C 0.9800 .
C36 C37 1.372(13) .
C36 C41 1.386(12) .
C37 C38 1.398(12) .
C38 C39 1.399(13) .
C39 H39 0.9500 .
C39 C40 1.360(13) .
C40 C41 1.397(11) .
C40 C54 1.512(13) .
C42 C43 1.361(19) .
C42 C47 1.398(18) .
C43 H43 0.9500 .
C43 C44 1.40(2) .
C44 H44 0.9500 .
C44 C45 1.36(2) .
C45 H45 0.9500 .
C45 C46 1.34(2) .
C46 H46 0.9500 .
C46 C47 1.39(2) .
C47 H47 0.9500 .
C48 C49 1.3900 .
C48 C53 1.3900 .
C49 H49 0.9500 .
C49 C50 1.3900 .
C50 H50 0.9500 .
C50 C51 1.3900 .
C51 H51 0.9500 .
C51 C52 1.3900 .
C52 H52 0.9500 .
C52 C53 1.3900 .
C53 H53 0.9500 .
C48A C49A 1.3900 .
C48A C53A 1.3900 .
C49A H49A 0.9500 .
C49A C50A 1.3900 .
C50A H50A 0.9500 .
C50A C51A 1.3900 .
C51A H51A 0.9500 .
C51A C52A 1.3900 .
C52A H52A 0.9500 .
C52A C53A 1.3900 .
C53A H53A 0.9500 .
C54 C15 1.507(15) 2_655
C54 H54 1.0000 .
C54 C55 1.523(12) .
C55 H55A 0.9900 .
C55 H55B 0.9900 .
C55 H55C 0.9900 .
C55 H55D 0.9900 .
C55 C56 1.533(16) .
C55 C56A 1.533(16) .
C56 H56A 0.9900 .
C56 H56B 0.9900 .
C56 C57 1.50(2) .
C57 H57A 0.9900 .
C57 H57B 0.9900 .
C57 C58 1.51(3) .
C58 H58A 0.9800 .
C58 H58B 0.9800 .
C58 H58C 0.9800 .
C56A H56C 0.9900 .
C56A H56D 0.9900 .
C56A C57A 1.51(2) .
C57A H57C 0.9900 .
C57A H57D 0.9900 .
C57A C58A 1.50(3) .
C58A H58D 0.9800 .
C58A H58E 0.9800 .
C58A H58F 0.9800 .
C59 C60 1.370(16) .
C59 C64 1.403(13) .
C60 H60 0.9500 .
C60 C61 1.39(2) .
C61 H61 0.9500 .
C61 C62 1.381(18) .
C62 H62 0.9500 .
C62 C63 1.330(19) .
C63 H63 0.9500 .
C63 C64 1.367(17) .
C64 H64 0.9500 .
C65 C66 1.387(14) .
C65 C70 1.351(15) .
C66 H66 0.9500 .
C66 C67 1.405(16) .
C67 H67 0.9500 .
C67 C68 1.367(18) .
C68 H68 0.9500 .
C68 C69 1.322(17) .
C69 H69 0.9500 .
C69 C70 1.383(16) .
C70 H70 0.9500 .
